data_7031496
loop_
_publ_author_name
'Xiao, Cheng-Liang'
'Wu, Qun-Yan'
'Mei, Lei'
'Yuan, Li-Yong'
'Wang, Cong-Zhi'
'Zhao, Yu-Liang'
'Chai, Zhi-Fang'
'Shi, Wei-Qun'

_publ_section_title
;
 High selectivity towards small copper ions by a preorganized
 phenanthroline-derived tetradentate ligand and new insight into the
 complexation mechanism.
;
_journal_issue 33
_journal_name_full 'Dalton transactions (Cambridge, England : 2003)'
_journal_page_first 12470
_journal_page_last 12473
_journal_paper_doi 10.1039/c4dt01489h
_journal_volume 43
_journal_year 2014
_chemical_formula_moiety 'C64 H60 Cu N9 O7'
_chemical_formula_sum 'C64 H60 Cu N9 O7'
_chemical_formula_weight 1130.75
_chemical_melting_point ?
_chemical_name_common 'copper complex with Et-Tol-DAPhen'
_chemical_name_systematic
; 
 ? 
;
_space_group_IT_number 14
_symmetry_cell_setting monoclinic
_symmetry_space_group_name_Hall '-P 2yn'
_symmetry_space_group_name_H-M 'P 1 21/n 1'
_atom_sites_solution_hydrogens geom
_atom_sites_solution_primary direct
_atom_sites_solution_secondary difmap
_audit_creation_method SHELXL-97
_cell_angle_alpha 90.00
_cell_angle_beta 107.485(3)
_cell_angle_gamma 90.00
_cell_formula_units_Z 4
_cell_length_a 17.9529(5)
_cell_length_b 18.4150(4)
_cell_length_c 20.5742(6)
_cell_measurement_reflns_used 11455
_cell_measurement_temperature 293(2)
_cell_measurement_theta_max 67.08
_cell_measurement_theta_min 3.29
_cell_volume 6487.6(3)
_computing_cell_refinement SMART
_computing_data_collection 'SMART (Bruker,2000)'
_computing_data_reduction 'SAINT (Bruker,2000)'
_computing_molecular_graphics 'SHELXP-97 (Sheldrick, 1997)'
_computing_publication_material 'SHELCIF-97 (Sheldrick, 2000)'
_computing_structure_refinement 'SHELXL-97 (Sheldrick, 1997)'
_computing_structure_solution 'SHELXS-97 (Sheldrick, 1990)'
_diffrn_ambient_temperature 293(2)
_diffrn_measured_fraction_theta_full 0.989
_diffrn_measured_fraction_theta_max 0.989
_diffrn_measurement_device_type 'Bruker SMART APEX II CCD area detector'
_diffrn_measurement_method 'phi and omega scans'
_diffrn_radiation_monochromator graphite
_diffrn_radiation_source 'fine-focus sealed tube'
_diffrn_radiation_type CuK\a
_diffrn_radiation_wavelength 1.54184
_diffrn_reflns_av_R_equivalents 0.0248
_diffrn_reflns_av_sigmaI/netI 0.0358
_diffrn_reflns_limit_h_max 21
_diffrn_reflns_limit_h_min -21
_diffrn_reflns_limit_k_max 21
_diffrn_reflns_limit_k_min -15
_diffrn_reflns_limit_l_max 23
_diffrn_reflns_limit_l_min -24
_diffrn_reflns_number 23523
_diffrn_reflns_theta_full 67.08
_diffrn_reflns_theta_max 67.08
_diffrn_reflns_theta_min 3.29
_exptl_absorpt_coefficient_mu 0.922
_exptl_absorpt_correction_T_max 0.908
_exptl_absorpt_correction_T_min 0.741
_exptl_absorpt_correction_type multi-scan
_exptl_absorpt_process_details SADABS;Bruker,2000
_exptl_crystal_colour green
_exptl_crystal_density_diffrn 1.158
_exptl_crystal_density_meas ?
_exptl_crystal_density_method 'not measured'
_exptl_crystal_description block
_exptl_crystal_F_000 2368
_exptl_crystal_size_max 0.5
_exptl_crystal_size_mid 0.3
_exptl_crystal_size_min 0.1
_refine_diff_density_max 0.545
_refine_diff_density_min -0.680
_refine_diff_density_rms 0.060
_refine_ls_extinction_method SHELXL
_refine_ls_goodness_of_fit_ref 0.925
_refine_ls_hydrogen_treatment mixed
_refine_ls_matrix_type full
_refine_ls_number_parameters 716
_refine_ls_number_reflns 11455
_refine_ls_number_restraints 1
_refine_ls_restrained_S_all 0.931
_refine_ls_R_factor_all 0.0903
_refine_ls_R_factor_gt 0.0649
_refine_ls_shift/su_max 0.001
_refine_ls_shift/su_mean 0.000
_refine_ls_structure_factor_coef Fsqd
_refine_ls_weighting_details 'calc w=1/[\s^2^(Fo^2^)+(0.2000P)^2^+0.0000P] where P=(Fo^2^+2Fc^2^)/3'
_refine_ls_weighting_scheme calc
_refine_ls_wR_factor_gt 0.2213
_refine_ls_wR_factor_ref 0.2440
_reflns_number_gt 7967
_reflns_number_total 11455
_reflns_threshold_expression >2sigma(I)
_cod_data_source_file c4dt01489h2.cif
_cod_data_source_block copper
_cod_depositor_comments
;
The following automatic conversions were performed:

'_chemical_melting_point' value 'n/a' was changed to '?' - the value
is undefined or not given.

Automatic conversion script
Id: cif_fix_values 2281 2013-09-26 08:29:07Z andrius 

 Adding full bibliography for 7031496.cif.

The following automatic conversions were performed:

'_exptl_crystal_density_meas' value 'n/a' was changed to '?' - the
value is perceived as not measured.

Automatic conversion script
Id: cif_fix_values 3008 2015-01-20 13:52:24Z robertas 
;
_cod_original_sg_symbol_H-M P21/n
_cod_database_code 7031496

loop_
_symmetry_equiv_pos_as_xyz
'x, y, z'
'-x+1/2, y+1/2, -z+1/2'
'-x, -y, -z'
'x-1/2, -y-1/2, z-1/2'

loop_
_atom_site_label
_atom_site_type_symbol
_atom_site_fract_x
_atom_site_fract_y
_atom_site_fract_z
_atom_site_U_iso_or_equiv
_atom_site_adp_type
_atom_site_occupancy
_atom_site_symmetry_multiplicity
_atom_site_calc_flag
_atom_site_refinement_flags
Cu1 Cu 0.44744(3) 0.62130(2) 0.66990(2) 0.05126(18) Uani 1 1 d .
N6 N 0.44266(15) 0.72212(14) 0.69912(13) 0.0533(6) Uani 1 1 d .
O2 O 0.40685(15) 0.68933(13) 0.56962(12) 0.0683(6) Uani 1 1 d .
N5 N 0.50095(15) 0.61121(14) 0.78365(12) 0.0515(6) Uani 1 1 d .
O4 O 0.33100(14) 0.60182(13) 0.66411(13) 0.0661(6) Uani 1 1 d .
N1 N 0.43013(16) 0.52733(14) 0.62602(12) 0.0529(6) Uani 1 1 d .
N2 N 0.56315(15) 0.60184(14) 0.64983(12) 0.0510(6) Uani 1 1 d .
O9 O 0.45309(15) 0.46394(15) 0.75958(14) 0.0764(7) Uani 1 1 d .
O8 O 0.64328(17) 0.70174(16) 0.76402(14) 0.0831(8) Uani 1 1 d .
N8 N 0.57971(17) 0.43543(15) 0.81245(14) 0.0637(7) Uani 1 1 d .
N3 N 0.24581(17) 0.50963(18) 0.65559(17) 0.0702(8) Uani 1 1 d .
C67 C 0.4866(2) 0.49861(16) 0.60285(15) 0.0540(7) Uani 1 1 d .
C81 C 0.50655(17) 0.67886(18) 0.81159(15) 0.0526(7) Uani 1 1 d .
N7 N 0.3190(2) 0.77951(18) 0.53767(15) 0.0800(10) Uani 1 1 d .
C48 C 0.40825(19) 0.77410(18) 0.65557(17) 0.0581(8) Uani 1 1 d .
C53 C 0.47506(18) 0.73786(18) 0.76642(16) 0.0556(7) Uani 1 1 d .
C70 C 0.53032(18) 0.55663(19) 0.82530(15) 0.0552(7) Uani 1 1 d .
N4 N 0.6462(3) 0.7678(2) 0.6728(2) 0.1079(15) Uani 1 1 d .
C66 C 0.5579(2) 0.53634(17) 0.61747(15) 0.0557(7) Uani 1 1 d .
C62 C 0.3613(2) 0.49558(18) 0.61466(16) 0.0583(8) Uani 1 1 d .
C51 C 0.4772(2) 0.8090(2) 0.79146(19) 0.0663(9) Uani 1 1 d .
C65 C 0.4745(2) 0.43313(19) 0.56510(17) 0.0667(9) Uani 1 1 d .
C78 C 0.3101(2) 0.53760(19) 0.64708(17) 0.0605(8) Uani 1 1 d .
C80 C 0.3768(2) 0.74486(18) 0.58353(17) 0.0608(8) Uani 1 1 d .
C71 C 0.6592(2) 0.45989(18) 0.83915(17) 0.0614(8) Uani 1 1 d .
C54 C 0.53922(19) 0.6932(2) 0.88061(16) 0.0631(9) Uani 1 1 d .
C76 C 0.6305(2) 0.63670(19) 0.66371(18) 0.0618(8) Uani 1 1 d .
C82 C 0.51824(19) 0.48180(19) 0.79488(16) 0.0596(8) Uani 1 1 d .
C55 C 0.2686(2) 0.8323(2) 0.55612(17) 0.0663(9) Uani 1 1 d .
C72 C 0.7073(2) 0.42900(19) 0.89838(18) 0.0673(9) Uani 1 1 d .
H72 H 0.6880 0.3943 0.9219 0.081 Uiso 1 1 calc R
C75 C 0.6208(2) 0.5054(2) 0.59839(19) 0.0674(9) Uani 1 1 d .
C50 C 0.4443(2) 0.8629(2) 0.7437(2) 0.0808(12) Uani 1 1 d .
H50 H 0.4465 0.9111 0.7575 0.097 Uiso 1 1 calc R
C61 C 0.4000(3) 0.4026(2) 0.54985(19) 0.0754(11) Uani 1 1 d .
H61 H 0.3885 0.3610 0.5231 0.090 Uiso 1 1 calc R
C58 C 0.2292(2) 0.4333(2) 0.6524(2) 0.0725(10) Uani 1 1 d .
C60 C 0.3440(2) 0.4327(2) 0.57348(18) 0.0704(10) Uani 1 1 d .
H60 H 0.2945 0.4120 0.5626 0.085 Uiso 1 1 calc R
C49 C 0.4091(2) 0.84587(19) 0.6774(2) 0.0747(11) Uani 1 1 d .
H49 H 0.3856 0.8821 0.6465 0.090 Uiso 1 1 calc R
C74 C 0.5634(2) 0.5655(2) 0.89639(17) 0.0675(9) Uani 1 1 d .
H74 H 0.5822 0.5256 0.9242 0.081 Uiso 1 1 calc R
C52 C 0.5144(2) 0.8217(2) 0.8623(2) 0.0785(11) Uani 1 1 d .
H52 H 0.5186 0.8688 0.8792 0.094 Uiso 1 1 calc R
C57 C 0.2768(2) 0.3868(2) 0.6995(2) 0.0760(10) Uani 1 1 d .
H57 H 0.3194 0.4050 0.7335 0.091 Uiso 1 1 calc R
C56 C 0.2676(2) 0.9029(2) 0.53374(19) 0.0716(10) Uani 1 1 d .
H56 H 0.2992 0.9167 0.5074 0.086 Uiso 1 1 calc R
C73 C 0.7852(2) 0.4508(2) 0.9221(2) 0.0776(11) Uani 1 1 d .
H73 H 0.8181 0.4293 0.9612 0.093 Uiso 1 1 calc R
C1 C 0.5434(2) 0.7665(2) 0.9046(2) 0.0787(11) Uani 1 1 d .
H1 H 0.5668 0.7759 0.9506 0.094 Uiso 1 1 calc R
C2 C 0.1710(2) 0.9339(3) 0.58782(18) 0.0753(11) Uani 1 1 d .
C3 C 0.2191(2) 0.9530(2) 0.55086(18) 0.0725(10) Uani 1 1 d .
H3 H 0.2194 1.0009 0.5367 0.087 Uiso 1 1 calc R
C4 C 0.6399(2) 0.7058(2) 0.70425(19) 0.0696(9) Uani 1 1 d .
C5 C 0.6958(2) 0.6080(2) 0.6490(2) 0.0788(11) Uani 1 1 d .
H5 H 0.7427 0.6334 0.6613 0.095 Uiso 1 1 calc R
C6 C 0.6879(2) 0.5132(2) 0.8065(2) 0.0728(10) Uani 1 1 d .
H6 H 0.6552 0.5351 0.7677 0.087 Uiso 1 1 calc R
C7 C 0.5378(3) 0.4045(2) 0.5443(2) 0.0783(11) Uani 1 1 d .
H7 H 0.5309 0.3620 0.5188 0.094 Uiso 1 1 calc R
C8 C 0.1729(3) 0.8630(3) 0.60926(19) 0.0825(12) Uani 1 1 d .
H8 H 0.1407 0.8492 0.6351 0.099 Uiso 1 1 calc R
C9 C 0.2211(2) 0.8116(2) 0.59348(17) 0.0726(10) Uani 1 1 d .
H9 H 0.2211 0.7638 0.6081 0.087 Uiso 1 1 calc R
C10 C 0.6905(3) 0.5429(2) 0.6165(2) 0.0796(11) Uani 1 1 d .
H10 H 0.7338 0.5237 0.6067 0.096 Uiso 1 1 calc R
C11 C 0.1657(2) 0.4063(3) 0.6018(2) 0.0854(12) Uani 1 1 d .
H11 H 0.1332 0.4375 0.5701 0.102 Uiso 1 1 calc R
C12 C 0.5672(2) 0.6333(2) 0.92347(18) 0.0708(10) Uani 1 1 d .
H12 H 0.5882 0.6400 0.9702 0.085 Uiso 1 1 calc R
C13 C 0.6976(3) 0.7645(2) 0.5755(2) 0.0892(13) Uani 1 1 d .
H13 H 0.7462 0.7516 0.6047 0.107 Uiso 1 1 calc R
C14 C 0.6070(3) 0.4384(2) 0.5613(2) 0.0813(12) Uani 1 1 d .
H14 H 0.6476 0.4176 0.5486 0.098 Uiso 1 1 calc R
C15 C 0.2865(5) 0.7471(4) 0.4663(3) 0.148(3) Uani 1 1 d .
H15A H 0.2964 0.6952 0.4696 0.177 Uiso 1 1 calc R
H15B H 0.2303 0.7536 0.4518 0.177 Uiso 1 1 calc R
C16 C 0.5658(3) 0.3586(2) 0.7942(2) 0.0858(13) Uani 1 1 d .
H16A H 0.5161 0.3442 0.7995 0.103 Uiso 1 1 calc R
H16B H 0.6062 0.3296 0.8252 0.103 Uiso 1 1 calc R
C17 C 0.8147(2) 0.5035(2) 0.8888(3) 0.0828(12) Uani 1 1 d .
C18 C 0.6367(3) 0.7741(2) 0.6016(2) 0.0828(12) Uani 1 1 d .
C19 C 0.1976(3) 0.2861(3) 0.6448(3) 0.0889(13) Uani 1 1 d .
C20 C 0.6889(3) 0.7736(2) 0.5069(2) 0.0825(11) Uani 1 1 d .
H20 H 0.7314 0.7668 0.4905 0.099 Uiso 1 1 calc R
C21 C 0.7650(2) 0.5347(2) 0.8310(2) 0.0837(11) Uani 1 1 d .
H21 H 0.7837 0.5707 0.8082 0.100 Uiso 1 1 calc R
C22 C 0.6169(3) 0.7928(2) 0.4623(2) 0.0823(11) Uani 1 1 d .
C23 C 0.2616(3) 0.3139(3) 0.6963(2) 0.0889(12) Uani 1 1 d .
H23 H 0.2936 0.2827 0.7283 0.107 Uiso 1 1 calc R
C24 C 0.5577(3) 0.8014(3) 0.4891(3) 0.0960(14) Uani 1 1 d .
H24 H 0.5087 0.8135 0.4599 0.115 Uiso 1 1 calc R
C25 C 0.1512(3) 0.3333(3) 0.5988(3) 0.0901(13) Uani 1 1 d .
H25 H 0.1086 0.3152 0.5647 0.108 Uiso 1 1 calc R
C26 C 0.5656(3) 0.7930(3) 0.5581(3) 0.0918(13) Uani 1 1 d .
H26 H 0.5231 0.8003 0.5743 0.110 Uiso 1 1 calc R
C27 C 0.1928(3) 0.5564(3) 0.6799(3) 0.0960(14) Uani 1 1 d .
H27A H 0.1393 0.5464 0.6534 0.115 Uiso 1 1 calc R
H27B H 0.2037 0.6069 0.6728 0.115 Uiso 1 1 calc R
C29 C 0.1808(4) 0.2043(3) 0.6422(4) 0.128(2) Uani 1 1 d .
H29A H 0.2127 0.1800 0.6190 0.191 Uiso 1 1 calc R
H29B H 0.1267 0.1959 0.6183 0.191 Uiso 1 1 calc R
H29C H 0.1924 0.1857 0.6878 0.191 Uiso 1 1 calc R
C31 C 0.5653(4) 0.3434(3) 0.7222(3) 0.123(2) Uani 1 1 d .
H31A H 0.5165 0.3589 0.6912 0.185 Uiso 1 1 calc R
H31B H 0.5718 0.2922 0.7168 0.185 Uiso 1 1 calc R
H31C H 0.6073 0.3692 0.7128 0.185 Uiso 1 1 calc R
C32 C 0.9003(3) 0.5261(3) 0.9155(4) 0.120(2) Uani 1 1 d .
H32A H 0.9034 0.5768 0.9268 0.181 Uiso 1 1 calc R
H32B H 0.9254 0.5174 0.8811 0.181 Uiso 1 1 calc R
H32C H 0.9258 0.4983 0.9555 0.181 Uiso 1 1 calc R
C35 C 0.1152(3) 0.9894(4) 0.6009(3) 0.119(2) Uani 1 1 d .
H35A H 0.1365 1.0089 0.6460 0.178 Uiso 1 1 calc R
H35B H 0.0660 0.9666 0.5971 0.178 Uiso 1 1 calc R
H35C H 0.1078 1.0279 0.5681 0.178 Uiso 1 1 calc R
C37 C 0.6061(4) 0.8013(4) 0.3873(3) 0.123(2) Uani 1 1 d .
H37A H 0.6349 0.8429 0.3800 0.185 Uiso 1 1 calc R
H37B H 0.5517 0.8079 0.3635 0.185 Uiso 1 1 calc R
H37C H 0.6249 0.7586 0.3705 0.185 Uiso 1 1 calc R
C38 C 0.2021(4) 0.5441(4) 0.7551(3) 0.136(2) Uani 1 1 d .
H38A H 0.1834 0.4965 0.7612 0.204 Uiso 1 1 calc R
H38B H 0.1725 0.5799 0.7706 0.204 Uiso 1 1 calc R
H38C H 0.2562 0.5481 0.7809 0.204 Uiso 1 1 calc R
C89 C 0.3119(9) 0.7715(7) 0.4204(4) 0.259(7) Uani 1 1 d .
H89A H 0.2873 0.7465 0.3784 0.388 Uiso 1 1 calc R
H89B H 0.3674 0.7642 0.4328 0.388 Uiso 1 1 calc R
H89C H 0.3006 0.8224 0.4146 0.388 Uiso 1 1 calc R
C90 C 0.6366(6) 0.8474(6) 0.7164(5) 0.180(4) Uani 1 1 d D
H90A H 0.6148 0.8883 0.6871 0.217 Uiso 1 1 calc R
H90B H 0.6113 0.8408 0.7515 0.217 Uiso 1 1 calc R
C91 C 0.7123(6) 0.8461(7) 0.7382(6) 0.220(6) Uani 1 1 d D
H91A H 0.7309 0.8873 0.7671 0.331 Uiso 1 1 calc R
H91B H 0.7326 0.8477 0.7001 0.331 Uiso 1 1 calc R
H91C H 0.7293 0.8023 0.7636 0.331 Uiso 1 1 calc R
N101 N 0.0593(5) 0.1816(5) 0.4610(4) 0.158(2) Uiso 1 1 d .
O101 O 0.1156(4) 0.2187(4) 0.4543(3) 0.181(2) Uiso 1 1 d .
O102 O 0.0641(5) 0.1160(6) 0.4726(5) 0.254(4) Uiso 1 1 d .
O103 O 0.0011(6) 0.2176(5) 0.4502(5) 0.241(3) Uiso 1 1 d .

loop_
_atom_site_aniso_label
_atom_site_aniso_U_11
_atom_site_aniso_U_22
_atom_site_aniso_U_33
_atom_site_aniso_U_23
_atom_site_aniso_U_13
_atom_site_aniso_U_12
Cu1 0.0550(3) 0.0469(3) 0.0477(3) -0.00448(17) 0.00914(19) 0.00230(19)
N6 0.0533(14) 0.0506(13) 0.0516(14) -0.0038(11) 0.0093(11) 0.0048(12)
O2 0.0782(16) 0.0590(13) 0.0613(13) -0.0040(10) 0.0114(11) 0.0210(12)
N5 0.0489(13) 0.0592(15) 0.0423(12) -0.0016(11) 0.0075(10) 0.0017(11)
O4 0.0611(13) 0.0614(13) 0.0699(14) -0.0125(11) 0.0106(11) -0.0017(11)
N1 0.0628(16) 0.0492(13) 0.0432(12) -0.0018(10) 0.0105(11) 0.0015(12)
N2 0.0563(15) 0.0472(13) 0.0496(13) 0.0051(10) 0.0160(11) 0.0035(12)
O9 0.0645(15) 0.0775(16) 0.0723(15) -0.0031(13) -0.0021(12) -0.0085(13)
O8 0.097(2) 0.0840(18) 0.0720(17) -0.0047(14) 0.0317(15) -0.0223(15)
N8 0.0659(17) 0.0531(15) 0.0626(16) 0.0086(12) 0.0048(13) 0.0003(13)
N3 0.0584(17) 0.0713(19) 0.079(2) -0.0032(15) 0.0179(14) -0.0012(15)
C67 0.068(2) 0.0463(15) 0.0457(15) -0.0005(12) 0.0148(14) 0.0051(15)
C81 0.0467(16) 0.0620(18) 0.0468(15) -0.0102(13) 0.0107(12) 0.0017(14)
N7 0.100(2) 0.079(2) 0.0498(15) -0.0001(14) 0.0064(15) 0.0420(18)
C48 0.0571(18) 0.0514(16) 0.0581(17) -0.0015(14) 0.0054(14) 0.0088(15)
C53 0.0518(17) 0.0575(18) 0.0525(16) -0.0130(13) 0.0082(13) 0.0032(14)
C70 0.0483(16) 0.0678(19) 0.0459(15) 0.0034(14) 0.0090(12) -0.0015(15)
N4 0.179(4) 0.066(2) 0.074(2) -0.0076(17) 0.032(2) -0.042(2)
C66 0.068(2) 0.0527(17) 0.0492(16) 0.0064(13) 0.0215(14) 0.0123(15)
C62 0.063(2) 0.0570(18) 0.0500(16) -0.0013(13) 0.0100(14) -0.0060(16)
C51 0.0543(18) 0.062(2) 0.074(2) -0.0206(17) 0.0057(16) 0.0027(16)
C65 0.099(3) 0.0517(18) 0.0505(17) -0.0018(14) 0.0242(17) 0.0062(19)
C78 0.060(2) 0.0620(19) 0.0535(17) -0.0026(15) 0.0072(14) 0.0003(16)
C80 0.067(2) 0.0532(17) 0.0587(18) -0.0003(14) 0.0141(15) 0.0110(16)
C71 0.064(2) 0.0534(18) 0.0601(18) 0.0002(14) 0.0084(15) 0.0058(15)
C54 0.0524(18) 0.084(2) 0.0493(17) -0.0141(16) 0.0090(13) 0.0010(17)
C76 0.064(2) 0.0621(19) 0.0629(19) 0.0131(15) 0.0239(15) 0.0039(16)
C82 0.0577(19) 0.0652(19) 0.0485(16) 0.0096(14) 0.0048(14) -0.0033(16)
C55 0.074(2) 0.069(2) 0.0477(16) 0.0015(15) 0.0059(15) 0.0197(18)
C72 0.071(2) 0.0565(18) 0.065(2) 0.0035(15) 0.0061(16) 0.0088(17)
C75 0.084(2) 0.0604(19) 0.068(2) 0.0117(16) 0.0374(19) 0.0184(19)
C50 0.081(3) 0.0522(19) 0.094(3) -0.0197(19) 0.004(2) 0.0078(18)
C61 0.115(3) 0.0500(18) 0.061(2) -0.0100(16) 0.026(2) -0.010(2)
C58 0.069(2) 0.075(2) 0.070(2) 0.0000(18) 0.0158(17) -0.0113(19)
C60 0.083(2) 0.063(2) 0.0596(19) -0.0126(16) 0.0130(17) -0.0157(19)
C49 0.081(2) 0.0484(18) 0.078(2) -0.0056(17) -0.0010(19) 0.0111(18)
C74 0.061(2) 0.088(3) 0.0476(17) 0.0059(17) 0.0062(14) 0.0020(18)
C52 0.076(2) 0.073(2) 0.076(2) -0.034(2) 0.0077(19) 0.003(2)
C57 0.068(2) 0.084(3) 0.070(2) 0.0006(19) 0.0109(18) -0.008(2)
C56 0.082(2) 0.069(2) 0.063(2) 0.0113(17) 0.0201(18) 0.019(2)
C73 0.071(2) 0.073(2) 0.076(2) -0.0065(19) 0.0009(19) 0.021(2)
C1 0.074(2) 0.093(3) 0.057(2) -0.031(2) 0.0021(17) 0.007(2)
C2 0.071(2) 0.097(3) 0.0509(18) -0.0094(19) 0.0072(16) 0.015(2)
C3 0.083(3) 0.067(2) 0.059(2) 0.0041(16) 0.0095(18) 0.020(2)
C4 0.070(2) 0.074(2) 0.065(2) -0.0006(17) 0.0197(17) -0.0187(18)
C5 0.065(2) 0.080(3) 0.097(3) 0.022(2) 0.032(2) 0.002(2)
C6 0.069(2) 0.069(2) 0.073(2) 0.0106(18) 0.0089(18) -0.0001(18)
C7 0.120(4) 0.0547(19) 0.069(2) -0.0067(17) 0.041(2) 0.013(2)
C8 0.076(2) 0.115(4) 0.054(2) 0.002(2) 0.0156(18) 0.001(2)
C9 0.088(3) 0.072(2) 0.0490(18) 0.0053(16) 0.0075(17) 0.008(2)
C10 0.080(3) 0.074(2) 0.099(3) 0.016(2) 0.046(2) 0.016(2)
C11 0.064(2) 0.096(3) 0.085(3) 0.001(2) 0.0063(19) -0.017(2)
C12 0.061(2) 0.097(3) 0.0453(17) -0.0070(17) 0.0028(14) 0.0034(19)
C13 0.097(3) 0.063(2) 0.089(3) -0.001(2) 0.001(2) -0.016(2)
C14 0.112(3) 0.065(2) 0.084(3) 0.0065(19) 0.055(2) 0.029(2)
C15 0.211(7) 0.153(5) 0.063(3) 0.002(3) 0.018(4) 0.121(5)
C16 0.102(3) 0.0535(19) 0.080(3) 0.0036(18) -0.004(2) -0.005(2)
C17 0.064(2) 0.078(3) 0.100(3) -0.016(2) 0.015(2) 0.002(2)
C18 0.115(4) 0.060(2) 0.073(2) -0.0009(18) 0.026(2) -0.027(2)
C19 0.088(3) 0.082(3) 0.105(3) -0.011(2) 0.042(3) -0.020(2)
C20 0.093(3) 0.072(2) 0.084(3) -0.012(2) 0.027(2) -0.013(2)
C21 0.076(3) 0.078(3) 0.097(3) 0.007(2) 0.025(2) -0.009(2)
C22 0.088(3) 0.075(2) 0.083(3) 0.004(2) 0.024(2) -0.014(2)
C23 0.091(3) 0.085(3) 0.091(3) 0.011(2) 0.027(2) -0.011(2)
C24 0.081(3) 0.098(3) 0.095(3) 0.006(3) 0.006(2) -0.019(3)
C25 0.076(3) 0.093(3) 0.094(3) -0.010(3) 0.015(2) -0.022(2)
C26 0.091(3) 0.093(3) 0.098(3) 0.002(3) 0.038(3) -0.022(3)
C27 0.078(3) 0.098(3) 0.120(4) -0.011(3) 0.041(3) -0.004(3)
C29 0.125(5) 0.086(3) 0.181(6) -0.020(4) 0.059(4) -0.034(3)
C31 0.169(6) 0.091(4) 0.095(4) -0.015(3) 0.015(4) 0.004(4)
C32 0.065(3) 0.123(4) 0.160(5) -0.028(4) 0.013(3) -0.002(3)
C35 0.113(4) 0.144(5) 0.099(4) -0.019(3) 0.033(3) 0.056(4)
C37 0.140(5) 0.145(5) 0.075(3) 0.004(3) 0.018(3) -0.018(4)
C38 0.158(6) 0.148(6) 0.109(4) -0.029(4) 0.051(4) 0.004(5)
C89 0.46(2) 0.209(11) 0.088(5) -0.017(6) 0.049(8) -0.023(11)
C90 0.161(8) 0.214(10) 0.184(9) 0.049(7) 0.079(7) -0.023(7)
C91 0.170(9) 0.279(13) 0.239(12) 0.152(11) 0.102(8) 0.026(9)

loop_
_atom_type_symbol
_atom_type_description
_atom_type_scat_dispersion_real
_atom_type_scat_dispersion_imag
_atom_type_scat_source
C C 0.0181 0.0091 'International Tables Vol C Tables 4.2.6.8 and 6.1.1.4'
H H 0.0000 0.0000 'International Tables Vol C Tables 4.2.6.8 and 6.1.1.4'
N N 0.0311 0.0180 'International Tables Vol C Tables 4.2.6.8 and 6.1.1.4'
O O 0.0492 0.0322 'International Tables Vol C Tables 4.2.6.8 and 6.1.1.4'
Cu Cu -1.9646 0.5888 'International Tables Vol C Tables 4.2.6.8 and 6.1.1.4'

loop_
_geom_angle_atom_site_label_1
_geom_angle_atom_site_label_2
_geom_angle_atom_site_label_3
_geom_angle
N1 Cu1 N6 167.09(11)
N1 Cu1 O4 78.57(10)
N6 Cu1 O4 92.57(10)
N1 Cu1 N5 111.69(10)
N6 Cu1 N5 78.70(10)
O4 Cu1 N5 98.75(10)
N1 Cu1 N2 78.51(11)
N6 Cu1 N2 109.43(10)
O4 Cu1 N2 156.84(10)
N5 Cu1 N2 92.76(9)
N1 Cu1 O2 95.96(9)
N6 Cu1 O2 74.47(9)
O4 Cu1 O2 90.03(10)
N5 Cu1 O2 152.10(9)
N2 Cu1 O2 89.06(9)
C48 N6 C53 120.1(3)
C48 N6 Cu1 122.0(2)
C53 N6 Cu1 117.9(2)
C80 O2 Cu1 106.4(2)
C70 N5 C81 117.2(3)
C70 N5 Cu1 134.2(2)
C81 N5 Cu1 108.48(19)
C78 O4 Cu1 112.8(2)
C62 N1 C67 121.6(3)
C62 N1 Cu1 119.3(2)
C67 N1 Cu1 118.9(2)
C76 N2 C66 117.2(3)
C76 N2 Cu1 135.5(2)
C66 N2 Cu1 107.2(2)
C82 N8 C71 122.6(3)
C82 N8 C16 118.5(3)
C71 N8 C16 118.2(3)
C78 N3 C58 123.6(3)
C78 N3 C27 119.6(3)
C58 N3 C27 116.2(3)
N1 C67 C66 117.5(3)
N1 C67 C65 121.4(3)
C66 C67 C65 121.1(3)
N5 C81 C54 124.1(3)
N5 C81 C53 117.1(3)
C54 C81 C53 118.8(3)
C80 N7 C55 123.2(3)
C80 N7 C15 118.9(3)
C55 N7 C15 115.1(3)
N6 C48 C49 120.5(3)
N6 C48 C80 111.3(3)
C49 C48 C80 128.0(3)
N6 C53 C51 121.8(3)
N6 C53 C81 117.6(3)
C51 C53 C81 120.6(3)
N5 C70 C74 123.0(3)
N5 C70 C82 116.6(3)
C74 C70 C82 120.1(3)
C4 N4 C18 124.4(3)
C4 N4 C90 115.6(4)
C18 N4 C90 117.2(4)
N2 C66 C67 117.6(3)
N2 C66 C75 123.0(3)
C67 C66 C75 119.4(3)
N1 C62 C60 119.6(3)
N1 C62 C78 111.0(3)
C60 C62 C78 129.4(3)
C50 C51 C53 116.5(3)
C50 C51 C52 124.9(3)
C53 C51 C52 118.6(3)
C61 C65 C67 116.4(3)
C61 C65 C7 125.3(4)
C67 C65 C7 118.3(4)
O4 C78 N3 121.9(3)
O4 C78 C62 115.9(3)
N3 C78 C62 122.2(3)
O2 C80 N7 122.3(3)
O2 C80 C48 117.5(3)
N7 C80 C48 120.1(3)
C6 C71 C72 119.7(3)
C6 C71 N8 120.8(3)
C72 C71 N8 119.5(3)
C81 C54 C12 116.9(3)
C81 C54 C1 119.6(3)
C12 C54 C1 123.5(3)
N2 C76 C5 122.8(4)
N2 C76 C4 118.2(3)
C5 C76 C4 118.6(4)
O9 C82 N8 123.1(3)
O9 C82 C70 119.2(3)
N8 C82 C70 117.6(3)
C9 C55 C56 120.3(4)
C9 C55 N7 120.3(4)
C56 C55 N7 119.4(4)
C71 C72 C73 119.0(4)
C10 C75 C66 117.2(4)
C10 C75 C14 125.0(4)
C66 C75 C14 117.8(4)
C49 C50 C51 121.0(3)
C60 C61 C65 121.1(3)
C57 C58 C11 120.0(4)
C57 C58 N3 120.0(3)
C11 C58 N3 120.0(4)
C61 C60 C62 119.7(4)
C50 C49 C48 119.9(3)
C12 C74 C70 119.0(3)
C1 C52 C51 120.7(3)
C23 C57 C58 120.2(4)
C55 C56 C3 119.4(4)
C17 C73 C72 121.4(4)
C52 C1 C54 121.5(3)
C3 C2 C8 117.9(4)
C3 C2 C35 119.5(5)
C8 C2 C35 122.5(5)
C2 C3 C56 121.6(4)
O8 C4 N4 123.9(4)
O8 C4 C76 118.2(3)
N4 C4 C76 117.9(3)
C10 C5 C76 120.0(4)
C71 C6 C21 120.6(4)
C14 C7 C65 120.5(4)
C2 C8 C9 122.0(4)
C55 C9 C8 118.8(4)
C5 C10 C75 119.8(4)
C25 C11 C58 119.3(4)
C74 C12 C54 119.9(3)
C18 C13 C20 121.8(5)
C7 C14 C75 122.7(4)
C89 C15 N7 117.7(9)
N8 C16 C31 112.5(4)
C21 C17 C73 118.4(4)
C21 C17 C32 121.1(5)
C73 C17 C32 120.5(5)
C26 C18 C13 118.3(4)
C26 C18 N4 119.7(5)
C13 C18 N4 122.0(5)
C25 C19 C23 118.8(4)
C25 C19 C29 121.8(5)
C23 C19 C29 119.4(5)
C13 C20 C22 120.1(5)
C17 C21 C6 120.8(4)
C24 C22 C20 117.0(4)
C24 C22 C37 122.2(5)
C20 C22 C37 120.8(5)
C57 C23 C19 120.0(4)
C22 C24 C26 123.6(5)
C19 C25 C11 121.7(4)
C18 C26 C24 119.2(5)
N3 C27 C38 111.8(5)
C91 C90 N4 84.7(9)
O103 N101 O102 125.9(11)
O103 N101 O101 111.2(10)
O102 N101 O101 122.8(9)

loop_
_geom_bond_atom_site_label_1
_geom_bond_atom_site_label_2
_geom_bond_distance
Cu1 N1 1.933(3)
Cu1 N6 1.961(3)
Cu1 O4 2.089(2)
Cu1 N5 2.255(2)
Cu1 N2 2.265(3)
Cu1 O2 2.335(2)
N6 C48 1.330(4)
N6 C53 1.362(4)
O2 C80 1.229(4)
N5 C70 1.323(4)
N5 C81 1.363(4)
O4 C78 1.258(4)
N1 C62 1.322(4)
N1 C67 1.350(4)
N2 C76 1.322(4)
N2 C66 1.367(4)
O9 C82 1.222(4)
O8 C4 1.215(5)
N8 C82 1.356(4)
N8 C71 1.438(4)
N8 C16 1.466(5)
N3 C78 1.323(5)
N3 C58 1.434(5)
N3 C27 1.477(6)
C67 C66 1.408(5)
C67 C65 1.415(4)
C81 C54 1.389(4)
C81 C53 1.431(5)
N7 C80 1.336(4)
N7 C55 1.454(5)
N7 C15 1.530(6)
C48 C49 1.394(5)
C48 C80 1.517(5)
C53 C51 1.405(5)
C70 C74 1.413(4)
C70 C82 1.502(5)
N4 C4 1.335(5)
N4 C18 1.427(6)
N4 C90 1.753(12)
C66 C75 1.421(5)
C62 C60 1.413(5)
C62 C78 1.503(5)
C51 C50 1.396(6)
C51 C52 1.429(5)
C65 C61 1.397(6)
C65 C7 1.429(6)
C71 C6 1.375(5)
C71 C72 1.387(5)
C54 C12 1.408(5)
C54 C1 1.430(5)
C76 C5 1.398(5)
C76 C4 1.503(5)
C55 C9 1.363(6)
C55 C56 1.377(5)
C72 C73 1.394(6)
C75 C10 1.378(6)
C75 C14 1.432(6)
C50 C49 1.357(6)
C61 C60 1.360(6)
C58 C57 1.381(6)
C58 C11 1.386(5)
C74 C12 1.360(6)
C52 C1 1.337(6)
C57 C23 1.368(6)
C56 C3 1.386(5)
C73 C17 1.382(6)
C2 C3 1.356(6)
C2 C8 1.375(6)
C2 C35 1.511(6)
C5 C10 1.362(6)
C6 C21 1.381(6)
C7 C14 1.339(6)
C8 C9 1.387(6)
C11 C25 1.367(7)
C13 C18 1.367(7)
C13 C20 1.384(7)
C15 C89 1.249(13)
C16 C31 1.504(7)
C17 C21 1.380(6)
C17 C32 1.526(6)
C18 C26 1.365(7)
C19 C25 1.367(7)
C19 C23 1.404(7)
C19 C29 1.535(7)
C20 C22 1.386(6)
C22 C24 1.346(7)
C22 C37 1.506(7)
C24 C26 1.391(7)
C27 C38 1.523(8)
C90 C91 1.297(10)
N101 O103 1.200(10)
N101 O102 1.230(10)
N101 O101 1.261(8)

loop_
_platon_squeeze_void_nr
_platon_squeeze_void_average_x
_platon_squeeze_void_average_y
_platon_squeeze_void_average_z
_platon_squeeze_void_volume
_platon_squeeze_void_count_electrons
_platon_squeeze_void_content
1 0.000 0.500 0.500 643 146 ' '
2 0.500 0.000 0.000 643 146 ' '
